data_9017564
loop_
_publ_author_name
'Lussier, A. J.'
'Hawthorne, F. C.'

_publ_section_title
;
 Short-range constraints on chemical and structural variations in bavenite
 Sample: 25BAV
;
_journal_name_full 'Mineralogical Magazine'
_journal_page_first 213
_journal_page_last 239
_journal_volume 75
_journal_year 2011
_chemical_compound_source 'Ascham Alm, Untersulzbachtal, Salzburg, Austria'
_chemical_formula_sum 'Al1.745 Be2.277 Ca4 H2 Na0.015 O28 Si8.978'
_chemical_name_mineral Bavenite
_space_group_IT_number 63
_space_group_name_Hall '-C 2c 2'
_space_group_name_H-M_alt 'C m c m'
_symmetry_space_group_name_H-M 'C m c m'
_cell_angle_alpha 90
_cell_angle_beta 90
_cell_angle_gamma 90
_cell_length_a 23.2120
_cell_length_b 5.0043
_cell_formula_units_Z 4
_cell_length_c 19.4439
_cell_volume 2258.600
_database_code_amcsd 0019885
_exptl_crystal_density_diffrn 2.736
_cod_data_source_file inputs/fixed/downloads/18/18390.cif
_cod_data_source_block 18390
_cod_original_formula_sum 'Na.015 Ca4 Si8.978 Be2.277 Al1.745 O28 H2'
_cod_database_code 9017564

loop_
_space_group_symop_operation_xyz
x,y,z
1/2+x,1/2+y,z
x,-y,1/2+z
1/2+x,1/2-y,1/2+z
-x,y,1/2-z
1/2-x,1/2+y,1/2-z
-x,y,z
1/2-x,1/2+y,z
x,-y,-z
1/2+x,1/2-y,-z
x,y,1/2-z
1/2+x,1/2+y,1/2-z
-x,-y,1/2+z
1/2-x,1/2-y,1/2+z
-x,-y,-z
1/2-x,1/2-y,-z

loop_
_atom_site_aniso_label
_atom_site_aniso_U_11
_atom_site_aniso_U_22
_atom_site_aniso_U_33
_atom_site_aniso_U_12
_atom_site_aniso_U_13
_atom_site_aniso_U_23
Na 0.01352 0.01360 0.01024 -0.00026 -0.00042 0.00131
Ca 0.01352 0.01360 0.01024 -0.00026 -0.00042 0.00131
SiT1 0.00840 0.00980 0.00790 0.00000 0.00000 0.00000
BeT2 0.00890 0.01100 0.00850 0.00030 0.00000 0.00000
SiT3 0.00930 0.00920 0.00760 0.00000 0.00000 -0.00050
BeT3 0.00930 0.00920 0.00760 0.00000 0.00000 -0.00050
SiT4 0.01020 0.00880 0.00630 0.00000 0.00000 0.00400
AlT4 0.01020 0.00880 0.00630 0.00000 0.00000 0.00400
SiT5 0.01060 0.01070 0.00790 0.00000 0.00000 -0.00030
SiT6 0.00940 0.00980 0.00790 0.00029 0.00040 0.00058
O1 0.01400 0.01020 0.00760 0.00000 0.00000 -0.00150
O2 0.01310 0.01230 0.01550 0.00000 0.00000 0.00170
O3 0.01610 0.01660 0.01280 0.00370 0.00420 0.00090
O4 0.01610 0.01420 0.01190 0.00300 0.00140 -0.00140
O5 0.01510 0.01760 0.00860 0.00310 -0.00080 0.00060
O6 0.01350 0.01060 0.01330 0.00230 0.00200 0.00170
O7 0.01210 0.01390 0.01220 0.00310 0.00370 0.00210
O8 0.01130 0.01080 0.01460 -0.00030 0.00000 0.00000
O9 0.00870 0.01170 0.01040 -0.00060 0.00000 0.00000

loop_
_atom_site_label
_atom_site_fract_x
_atom_site_fract_y
_atom_site_fract_z
_atom_site_occupancy
_atom_site_U_iso_or_equiv
Na 0.08388 0.24491 0.15264 0.00375 0.01245
Ca 0.08388 0.24491 0.15264 1.00000 0.01245
SiT1 0.00000 0.77755 0.25000 1.00000 0.00868
BeT2 0.12506 0.81390 0.25000 1.00000 0.00940
SiT3 0.00000 0.72270 0.10440 0.86150 0.00870
BeT3 0.00000 0.72270 0.10440 0.13850 0.00870
SiT4 0.09497 0.50000 0.00000 0.12750 0.00850
AlT4 0.09497 0.50000 0.00000 0.87250 0.00850
SiT5 0.17021 0.00000 0.00000 1.00000 0.00974
SiT6 0.21413 0.85570 0.14332 1.00000 0.00903
O1 0.00000 0.57510 0.18258 1.00000 0.01060
O2 0.00000 0.03460 0.11255 1.00000 0.01360
O3 0.05739 0.59880 0.07101 1.00000 0.01520
O4 0.13109 0.23250 0.03575 1.00000 0.01410
O5 0.20829 0.86550 0.06025 1.00000 0.01380
O6 0.23343 0.55560 0.16518 1.00000 0.01250
O7 0.15456 0.93070 0.18002 1.00000 0.01270
O8 0.12116 0.48840 0.25000 1.00000 0.01220
O9 0.05854 0.95290 0.25000 1.00000 0.01020
H8 0.16240 0.44580 0.25000 1.00000 0.01500

loop_
_cod_related_entry_id
_cod_related_entry_database
_cod_related_entry_code
1 AMCSD 0019885
